data_1521908
loop_
_publ_author_name
'Schuepp, B.'
'Keller, H.L.'

_publ_section_title
;
 Darstellung und Kristallstruktur von Tl2 Pd Cl4
;
_journal_name_full 'Zeitschrift fuer Anorganische und Allgemeine Chemie'
_journal_page_first 379
_journal_page_last 381
_journal_volume 625
_journal_year 1999
_chemical_formula_sum 'Cl4 Pd Tl2'
_chemical_name_systematic 'Tl2 (Pd Cl4)'
_space_group_IT_number 123
_symmetry_space_group_name_Hall '-P 4 2'
_symmetry_space_group_name_H-M 'P 4/m m m'
_cell_angle_alpha 90
_cell_angle_beta 90
_cell_angle_gamma 90
_cell_formula_units_Z 1
_cell_length_a 7.163
_cell_length_b 7.163
_cell_length_c 4.282
_cell_volume 219.703
_citation_journal_id_ASTM ZAACAB
_cod_data_source_file Schuepp_ZAACAB_1999_871.cif
_cod_data_source_block Cl4Pd1Tl2
_cod_original_cell_volume 219.7033
_cod_original_formula_sum 'Cl4 Pd1 Tl2'
_cod_database_code 1521908

loop_
_symmetry_equiv_pos_as_xyz
x,y,z
-y,x,z
-x,-y,z
y,-x,z
x,-y,-z
y,x,-z
-x,y,-z
-y,-x,-z
-x,-y,-z
y,-x,-z
x,y,-z
-y,x,-z
-x,y,z
-y,-x,z
x,-y,z
y,x,z

loop_
_atom_site_label
_atom_site_type_symbol
_atom_site_fract_x
_atom_site_fract_y
_atom_site_fract_z
_atom_site_occupancy
_atom_site_U_iso_or_equiv
Pd1 Pd+2 0 0 0 1 0.0
Cl1 Cl-1 0.2278 0.2278 0 1 0.0
Tl1 Tl+1 0 0.5 0.5 1 0.0
